data_7057209
loop_
_publ_author_name
'Hlinov\'a, Veronika'
'Jaro\<s, Adam'
'David, Tom\'a\<s'
'C\'isa\<rov\'a, Ivana'
'Kotek, Jan'
'Kub\'i\<cek, Vojt\<ech'
'Hermann, Petr'

_publ_section_title
;
 Complexes of phosphonate and phosphinate derivatives of dipicolylamine
;
_journal_issue 10
_journal_name_full 'New Journal of Chemistry'
_journal_page_first 7713
_journal_paper_doi 10.1039/C8NJ00100F
_journal_volume 42
_journal_year 2018
_chemical_formula_moiety 'C13 H16 Cl Cu N3 O3 P, C13 H15 Cl Cu N3 O3 P, Cl, H2 O'
_chemical_formula_sum 'C26 H33 Cl3 Cu2 N6 O7 P2'
_chemical_formula_weight 836.95
_space_group_crystal_system monoclinic
_space_group_IT_number 14
_space_group_name_Hall '-P 2ybc'
_space_group_name_H-M_alt 'P 1 21/c 1'
_symmetry_space_group_name_Hall '-P 2ybc'
_symmetry_space_group_name_H-M 'P 1 21/c 1'
_atom_sites_solution_hydrogens mixed
_audit_creation_method SHELXL-2014/7
_audit_update_record
;
2018-01-07 deposited with the CCDC.
2018-03-26 downloaded from the CCDC.
;
_cell_angle_alpha 90
_cell_angle_beta 97.159(2)
_cell_angle_gamma 90
_cell_formula_units_Z 4
_cell_length_a 8.3721(2)
_cell_length_b 22.6005(6)
_cell_length_c 17.3031(6)
_cell_measurement_reflns_used 9976
_cell_measurement_temperature 150(2)
_cell_measurement_theta_max 27.4191
_cell_measurement_theta_min 2.4519
_cell_volume 3248.46(16)
_computing_cell_refinement 'SAINT V8.37A (Bruker AXS Inc., 2015)'
_computing_data_collection 'Bruker Instrument Service v2016.1.0.1'
_computing_data_reduction 'SAINT V8.37A (Bruker AXS Inc., 2015)'
_computing_structure_refinement 'SHELXL-2014/7 (Sheldrick, 2014)'
_computing_structure_solution 'XT, VERSION 2014/5'
_diffrn_ambient_temperature 150(2)
_diffrn_detector_area_resol_mean 10.4167
_diffrn_measured_fraction_theta_full 0.999
_diffrn_measured_fraction_theta_max 0.997
_diffrn_measurement_device_type 'Bruker D8 VENTURE Kappa Duo PHOTON 100 CMOS'
_diffrn_measurement_method '\f and \w scans'
_diffrn_radiation_monochromator 'Quazar Mo multilayer optic'
_diffrn_radiation_type MoK\a
_diffrn_radiation_wavelength 0.71073
_diffrn_reflns_av_R_equivalents 0.0571
_diffrn_reflns_av_unetI/netI 0.0401
_diffrn_reflns_Laue_measured_fraction_full 0.999
_diffrn_reflns_Laue_measured_fraction_max 0.997
_diffrn_reflns_limit_h_max 10
_diffrn_reflns_limit_h_min -10
_diffrn_reflns_limit_k_max 28
_diffrn_reflns_limit_k_min -29
_diffrn_reflns_limit_l_max 22
_diffrn_reflns_limit_l_min -22
_diffrn_reflns_number 45697
_diffrn_reflns_point_group_measured_fraction_full 0.999
_diffrn_reflns_point_group_measured_fraction_max 0.997
_diffrn_reflns_theta_full 25.242
_diffrn_reflns_theta_max 27.539
_diffrn_reflns_theta_min 2.373
_diffrn_source 'I\mS micro-focus sealed tube'
_exptl_absorpt_coefficient_mu 1.709
_exptl_absorpt_correction_T_max 0.84
_exptl_absorpt_correction_T_min 0.72
_exptl_absorpt_correction_type multi-scan
_exptl_absorpt_process_details
;
SADABS-2014/5 - Bruker AXS area detector scaling and absorption correction
;
_exptl_crystal_colour blue
_exptl_crystal_density_diffrn 1.711
_exptl_crystal_description prism
_exptl_crystal_F_000 1704
_exptl_crystal_size_max 0.136
_exptl_crystal_size_mid 0.135
_exptl_crystal_size_min 0.106
_refine_diff_density_max 1.226
_refine_diff_density_min -1.375
_refine_diff_density_rms 0.108
_refine_ls_extinction_method none
_refine_ls_goodness_of_fit_ref 1.050
_refine_ls_hydrogen_treatment mixed
_refine_ls_matrix_type full
_refine_ls_number_parameters 431
_refine_ls_number_reflns 7476
_refine_ls_number_restraints 1
_refine_ls_restrained_S_all 1.050
_refine_ls_R_factor_all 0.0792
_refine_ls_R_factor_gt 0.0527
_refine_ls_shift/su_max 0.001
_refine_ls_shift/su_mean 0.000
_refine_ls_structure_factor_coef Fsqd
_refine_ls_weighting_details 'w=1/[\s^2^(Fo^2^)+(0.0495P)^2^+13.3307P] where P=(Fo^2^+2Fc^2^)/3'
_refine_ls_weighting_scheme calc
_refine_ls_wR_factor_gt 0.1245
_refine_ls_wR_factor_ref 0.1379
_reflns_Friedel_coverage 0.000
_reflns_number_gt 5598
_reflns_number_total 7476
_reflns_threshold_expression 'I > 2\s(I)'
_cod_data_source_file c8nj00100f2.cif
_cod_data_source_block cudpap-vb
_cod_depositor_comments
;
The following automatic conversions were performed:

'_exptl_absorpt_correction_type' value 'multi-Scan' changed to
'multi-scan' according to
/home/data/users/saulius/crontab/automatic-downloads/rss-feeds/RSC/lib/dictionaries/cif_core.dic
dictionary named 'cif_core.dic' version 2.4.2 from 2011-04-26.

Automatic conversion script
Id: cif_fix_values 4973 2017-02-22 13:04:09Z antanas 

 Adding full bibliography for 7057202--7057211.cif.
;
_cod_database_code 7057209
_shelx_shelxl_version_number 2014/7
_shelx_space_group_comment
;
The symmetry employed for this shelxl refinement is uniquely defined
by the following loop, which should always be used as a source of
symmetry information in preference to the above space-group names.
They are only intended as comments.
;
_shelx_estimated_absorpt_t_min 0.801
_shelx_estimated_absorpt_t_max 0.840

loop_
_space_group_symop_operation_xyz
'x, y, z'
'-x, y+1/2, -z+1/2'
'-x, -y, -z'
'x, -y-1/2, z-1/2'

loop_
_atom_site_label
_atom_site_type_symbol
_atom_site_fract_x
_atom_site_fract_y
_atom_site_fract_z
_atom_site_U_iso_or_equiv
_atom_site_adp_type
_atom_site_occupancy
_atom_site_site_symmetry_order
_atom_site_calc_flag
_atom_site_refinement_flags_posn
_atom_site_refinement_flags_adp
_atom_site_refinement_flags_occupancy
_atom_site_disorder_assembly
_atom_site_disorder_group
Cu1A Cu 0.72433(6) 0.70610(2) 0.18828(3) 0.02167(13) Uani 1 1 d . . . . .
Cl1A Cl 0.83678(13) 0.78305(5) 0.25924(7) 0.0306(2) Uani 1 1 d . . . . .
N1A N 0.6027(4) 0.64176(14) 0.1184(2) 0.0240(7) Uani 1 1 d . . . . .
C2A C 0.6441(5) 0.58224(18) 0.1528(3) 0.0302(10) Uani 1 1 d . . . . .
H2A H 0.6404 0.5529 0.1101 0.036 Uiso 1 1 calc R U . . .
H2B H 0.5612 0.5709 0.1862 0.036 Uiso 1 1 calc R U . . .
P3A P 0.84065(15) 0.57855(5) 0.21048(9) 0.0345(3) Uani 1 1 d . . . . .
O31A O 0.8713(4) 0.63563(13) 0.25165(19) 0.0300(7) Uani 1 1 d . . . . .
O32A O 0.8278(5) 0.52404(16) 0.2639(3) 0.0493(10) Uani 1 1 d D . . . .
H32A H 0.736(6) 0.528(4) 0.282(5) 0.10(3) Uiso 1 1 d D . . . .
O33A O 0.9724(5) 0.56480(18) 0.1599(3) 0.0527(11) Uani 1 1 d . . . . .
H33A H 0.970(12) 0.539(4) 0.123(6) 0.13(4) Uiso 1 1 d . . . . .
C10A C 0.6466(6) 0.6472(2) 0.0383(3) 0.0322(10) Uani 1 1 d . . . . .
H10A H 0.5605 0.6689 0.0055 0.039 Uiso 1 1 calc R U . . .
H10B H 0.6550 0.6072 0.0158 0.039 Uiso 1 1 calc R U . . .
C11A C 0.8042(6) 0.67938(18) 0.0372(3) 0.0280(9) Uani 1 1 d . . . . .
N12A N 0.8580(4) 0.71092(14) 0.1010(2) 0.0229(7) Uani 1 1 d . . . . .
C13A C 0.9961(5) 0.74187(18) 0.1007(3) 0.0255(9) Uani 1 1 d . . . . .
H13A H 1.0359 0.7636 0.1460 0.031 Uiso 1 1 calc R U . . .
C14A C 1.0815(6) 0.7435(2) 0.0381(3) 0.0359(11) Uani 1 1 d . . . . .
H14A H 1.1779 0.7659 0.0398 0.043 Uiso 1 1 calc R U . . .
C15A C 1.0231(7) 0.7116(3) -0.0276(3) 0.0479(14) Uani 1 1 d . . . . .
H15A H 1.0793 0.7119 -0.0720 0.057 Uiso 1 1 calc R U . . .
C16A C 0.8834(7) 0.6794(2) -0.0284(3) 0.0454(13) Uani 1 1 d . . . . .
H16A H 0.8419 0.6575 -0.0734 0.055 Uiso 1 1 calc R U . . .
C20A C 0.4291(5) 0.65399(19) 0.1209(3) 0.0282(9) Uani 1 1 d . . . . .
H20A H 0.3647 0.6184 0.1047 0.034 Uiso 1 1 calc R U . . .
H20B H 0.3932 0.6866 0.0846 0.034 Uiso 1 1 calc R U . . .
C21A C 0.4053(5) 0.67086(18) 0.2021(3) 0.0275(9) Uani 1 1 d . . . . .
N22A N 0.5309(4) 0.69784(14) 0.2441(2) 0.0242(7) Uani 1 1 d . . . . .
C23A C 0.5190(6) 0.7143(2) 0.3175(3) 0.0295(9) Uani 1 1 d . . . . .
H23A H 0.6088 0.7323 0.3474 0.035 Uiso 1 1 calc R U . . .
C24A C 0.3789(6) 0.7056(2) 0.3508(3) 0.0378(11) Uani 1 1 d . . . . .
H24A H 0.3726 0.7172 0.4031 0.045 Uiso 1 1 calc R U . . .
C25A C 0.2486(6) 0.6797(2) 0.3070(3) 0.0415(13) Uani 1 1 d . . . . .
H25A H 0.1504 0.6745 0.3284 0.050 Uiso 1 1 calc R U . . .
C26A C 0.2616(5) 0.6617(2) 0.2324(3) 0.0349(11) Uani 1 1 d . . . . .
H26A H 0.1733 0.6432 0.2018 0.042 Uiso 1 1 calc R U . . .
Cu1X Cu 0.37400(6) 0.37327(2) 0.37123(3) 0.02350(14) Uani 1 1 d . . . . .
Cl1X Cl 0.49756(13) 0.29695(4) 0.43680(7) 0.0307(2) Uani 1 1 d . . . . .
N1X N 0.2395(4) 0.43682(15) 0.3083(2) 0.0275(8) Uani 1 1 d . . . . .
C2X C 0.2691(5) 0.49609(17) 0.3451(3) 0.0308(10) Uani 1 1 d . . . . .
H2X H 0.2063 0.4995 0.3898 0.037 Uiso 1 1 calc R U . . .
H2Y H 0.2309 0.5271 0.3069 0.037 Uiso 1 1 calc R U . . .
P3X P 0.48050(15) 0.50825(5) 0.37882(7) 0.0283(3) Uani 1 1 d . . . . .
O31X O 0.5341(4) 0.45388(12) 0.42609(18) 0.0273(7) Uani 1 1 d . . . . .
O32X O 0.4798(5) 0.56468(13) 0.4304(2) 0.0344(8) Uani 1 1 d . . . . .
H32X H 0.470(8) 0.562(3) 0.472(4) 0.05(2) Uiso 1 1 d . . . . .
O33X O 0.5639(5) 0.52069(16) 0.3097(2) 0.0418(8) Uani 1 1 d . . . . .
C10X C 0.2804(6) 0.4354(2) 0.2265(3) 0.0368(11) Uani 1 1 d . . . . .
H10X H 0.1965 0.4130 0.1934 0.044 Uiso 1 1 calc R U . . .
H10Y H 0.2811 0.4763 0.2061 0.044 Uiso 1 1 calc R U . . .
C11X C 0.4402(6) 0.40763(19) 0.2218(3) 0.0326(10) Uani 1 1 d . . . . .
N12X N 0.4995(4) 0.37306(15) 0.2809(2) 0.0261(8) Uani 1 1 d . . . . .
C13X C 0.6403(5) 0.3442(2) 0.2777(3) 0.0312(10) Uani 1 1 d . . . . .
H13X H 0.6822 0.3199 0.3202 0.037 Uiso 1 1 calc R U . . .
C14X C 0.7247(6) 0.3491(2) 0.2143(3) 0.0399(12) Uani 1 1 d . . . . .
H14X H 0.8221 0.3279 0.2125 0.048 Uiso 1 1 calc R U . . .
C15X C 0.6635(7) 0.3859(2) 0.1531(3) 0.0449(13) Uani 1 1 d . . . . .
H15X H 0.7200 0.3906 0.1091 0.054 Uiso 1 1 calc R U . . .
C16X C 0.5204(7) 0.4156(2) 0.1566(3) 0.0430(13) Uani 1 1 d . . . . .
H16X H 0.4774 0.4409 0.1154 0.052 Uiso 1 1 calc R U . . .
C20X C 0.0709(5) 0.41863(19) 0.3144(3) 0.0344(11) Uani 1 1 d . . . . .
H20X H 0.0418 0.3839 0.2807 0.041 Uiso 1 1 calc R U . . .
H20Y H -0.0039 0.4513 0.2974 0.041 Uiso 1 1 calc R U . . .
C21X C 0.0587(5) 0.40327(18) 0.3979(3) 0.0316(11) Uani 1 1 d . . . . .
N22X N 0.1943(4) 0.37933(15) 0.4364(2) 0.0275(8) Uani 1 1 d . . . . .
C23X C 0.1980(6) 0.36567(19) 0.5117(3) 0.0316(10) Uani 1 1 d . . . . .
H23X H 0.2942 0.3496 0.5385 0.038 Uiso 1 1 calc R U . . .
C24X C 0.0673(6) 0.3740(2) 0.5520(4) 0.0436(13) Uani 1 1 d . . . . .
H24X H 0.0737 0.3647 0.6058 0.052 Uiso 1 1 calc R U . . .
C25X C -0.0739(6) 0.3965(2) 0.5116(4) 0.0469(15) Uani 1 1 d . . . . .
H25X H -0.1669 0.4015 0.5372 0.056 Uiso 1 1 calc R U . . .
C26X C -0.0777(6) 0.4115(2) 0.4337(4) 0.0404(13) Uani 1 1 d . . . . .
H26X H -0.1729 0.4272 0.4054 0.048 Uiso 1 1 calc R U . . .
Cl1 Cl 0.2906(3) 0.51569(8) 0.02322(11) 0.0739(5) Uani 1 1 d . . . . .
O1W O 0.9976(6) 0.4647(2) 0.0938(3) 0.0378(11) Uani 0.687(5) 1 d . . P A 1
H11W H 0.9154 0.4703 0.0605 0.045 Uiso 0.687(5) 1 d R U P A 1
H12W H 1.0967 0.4678 0.0735 0.045 Uiso 0.687(5) 1 d R U P A 1
O2W O 1.0123(13) 0.4730(5) -0.0306(6) 0.0378(11) Uani 0.313(5) 1 d . . P A 2
H21W H 1.0624 0.5115 -0.0261 0.045 Uiso 0.313(5) 1 d R U P A 2
H22W H 0.9121 0.4769 -0.0279 0.045 Uiso 0.313(5) 1 d R U P A 2

loop_
_atom_site_aniso_label
_atom_site_aniso_U_11
_atom_site_aniso_U_22
_atom_site_aniso_U_33
_atom_site_aniso_U_23
_atom_site_aniso_U_13
_atom_site_aniso_U_12
Cu1A 0.0203(3) 0.0188(2) 0.0259(3) -0.00127(19) 0.0028(2) -0.00486(18)
Cl1A 0.0301(6) 0.0261(5) 0.0352(6) -0.0079(4) 0.0023(5) -0.0089(4)
N1A 0.0232(18) 0.0182(15) 0.029(2) 0.0002(14) -0.0011(15) -0.0036(13)
C2A 0.029(2) 0.0169(19) 0.043(3) 0.0022(18) 0.000(2) -0.0032(16)
P3A 0.0232(6) 0.0233(5) 0.0557(8) 0.0052(5) 0.0000(6) 0.0020(4)
O31A 0.0245(16) 0.0287(15) 0.0351(18) 0.0055(13) -0.0040(13) 0.0003(12)
O32A 0.034(2) 0.0300(18) 0.080(3) 0.0203(19) -0.008(2) 0.0047(15)
O33A 0.034(2) 0.045(2) 0.083(3) -0.013(2) 0.018(2) -0.0013(17)
C10A 0.038(3) 0.030(2) 0.028(2) -0.0048(18) 0.000(2) -0.010(2)
C11A 0.033(2) 0.0219(19) 0.029(2) 0.0029(17) 0.0030(19) -0.0010(17)
N12A 0.0214(17) 0.0194(16) 0.0276(19) 0.0041(14) 0.0019(14) -0.0002(13)
C13A 0.022(2) 0.0221(19) 0.032(2) 0.0046(17) 0.0027(18) -0.0011(16)
C14A 0.028(2) 0.037(2) 0.045(3) 0.005(2) 0.011(2) -0.002(2)
C15A 0.046(3) 0.058(3) 0.044(3) -0.003(3) 0.022(3) -0.003(3)
C16A 0.053(3) 0.047(3) 0.038(3) -0.006(2) 0.011(3) -0.008(3)
C20A 0.022(2) 0.024(2) 0.036(3) 0.0040(18) -0.0050(18) -0.0040(16)
C21A 0.023(2) 0.023(2) 0.035(2) 0.0103(17) -0.0015(19) -0.0008(16)
N22A 0.0216(18) 0.0201(16) 0.031(2) 0.0056(14) 0.0034(15) 0.0011(13)
C23A 0.028(2) 0.033(2) 0.028(2) 0.0038(18) 0.0040(19) 0.0040(18)
C24A 0.035(3) 0.045(3) 0.035(3) 0.013(2) 0.011(2) 0.008(2)
C25A 0.027(3) 0.048(3) 0.052(3) 0.020(3) 0.015(2) 0.005(2)
C26A 0.020(2) 0.033(2) 0.051(3) 0.015(2) 0.000(2) -0.0009(18)
Cu1X 0.0181(3) 0.0173(2) 0.0340(3) 0.0010(2) -0.0012(2) 0.00342(18)
Cl1X 0.0286(5) 0.0223(5) 0.0401(6) 0.0038(4) -0.0004(5) 0.0085(4)
N1X 0.0267(19) 0.0184(16) 0.034(2) -0.0041(15) -0.0094(16) 0.0041(14)
C2X 0.031(2) 0.0143(18) 0.043(3) -0.0018(18) -0.011(2) 0.0021(16)
P3X 0.0316(6) 0.0193(5) 0.0316(6) 0.0014(4) -0.0051(5) -0.0059(4)
O31X 0.0265(16) 0.0212(14) 0.0316(17) 0.0004(12) -0.0068(13) 0.0001(12)
O32X 0.046(2) 0.0198(15) 0.033(2) -0.0001(14) -0.0095(17) -0.0067(13)
O33X 0.049(2) 0.0413(19) 0.0340(19) 0.0020(15) 0.0012(17) -0.0126(16)
C10X 0.044(3) 0.027(2) 0.035(3) 0.0006(19) -0.011(2) 0.003(2)
C11X 0.041(3) 0.024(2) 0.030(2) -0.0056(18) -0.008(2) -0.0042(19)
N12X 0.0236(18) 0.0238(17) 0.0294(19) -0.0056(15) -0.0024(15) -0.0041(14)
C13X 0.022(2) 0.032(2) 0.037(3) -0.011(2) -0.0035(19) -0.0037(18)
C14X 0.028(2) 0.049(3) 0.042(3) -0.016(2) 0.003(2) -0.007(2)
C15X 0.049(3) 0.052(3) 0.035(3) -0.016(2) 0.007(2) -0.011(3)
C16X 0.063(4) 0.036(3) 0.028(3) -0.008(2) -0.001(2) -0.007(2)
C20X 0.024(2) 0.023(2) 0.052(3) -0.010(2) -0.012(2) 0.0070(17)
C21X 0.019(2) 0.021(2) 0.052(3) -0.0140(19) -0.004(2) 0.0010(16)
N22X 0.0204(18) 0.0184(16) 0.042(2) -0.0064(15) -0.0032(16) -0.0017(13)
C23X 0.025(2) 0.028(2) 0.042(3) -0.0033(19) 0.002(2) -0.0050(17)
C24X 0.036(3) 0.042(3) 0.055(3) -0.013(2) 0.015(3) -0.012(2)
C25X 0.025(3) 0.044(3) 0.075(4) -0.027(3) 0.015(3) -0.003(2)
C26X 0.025(2) 0.028(2) 0.067(4) -0.016(2) 0.000(2) 0.0061(18)
Cl1 0.0931(14) 0.0548(9) 0.0693(12) -0.0095(8) -0.0072(10) 0.0028(9)
O1W 0.036(2) 0.054(3) 0.021(2) 0.0014(19) -0.0044(18) 0.020(2)
O2W 0.036(2) 0.054(3) 0.021(2) 0.0014(19) -0.0044(18) 0.020(2)

loop_
_atom_type_symbol
_atom_type_description
_atom_type_scat_dispersion_real
_atom_type_scat_dispersion_imag
_atom_type_scat_source
C C 0.0033 0.0016 'International Tables Vol C Tables 4.2.6.8 and 6.1.1.4'
H H 0.0000 0.0000 'International Tables Vol C Tables 4.2.6.8 and 6.1.1.4'
N N 0.0061 0.0033 'International Tables Vol C Tables 4.2.6.8 and 6.1.1.4'
O O 0.0106 0.0060 'International Tables Vol C Tables 4.2.6.8 and 6.1.1.4'
P P 0.1023 0.0942 'International Tables Vol C Tables 4.2.6.8 and 6.1.1.4'
Cl Cl 0.1484 0.1585 'International Tables Vol C Tables 4.2.6.8 and 6.1.1.4'
Cu Cu 0.3201 1.2651 'International Tables Vol C Tables 4.2.6.8 and 6.1.1.4'

loop_
_geom_angle_atom_site_label_1
_geom_angle_atom_site_label_2
_geom_angle_atom_site_label_3
_geom_angle
_geom_angle_site_symmetry_1
N12A Cu1A N22A 159.86(15) .
N12A Cu1A N1A 82.96(14) .
N22A Cu1A N1A 81.23(15) .
N12A Cu1A O31A 94.86(13) .
N22A Cu1A O31A 97.33(13) .
N1A Cu1A O31A 89.25(12) .
N12A Cu1A Cl1A 97.72(10) .
N22A Cu1A Cl1A 96.73(11) .
N1A Cu1A Cl1A 173.97(10) .
O31A Cu1A Cl1A 96.65(9) .
C10A N1A C20A 111.7(4) .
C10A N1A C2A 112.1(4) .
C20A N1A C2A 109.6(3) .
C10A N1A Cu1A 109.0(2) .
C20A N1A Cu1A 105.3(3) .
C2A N1A Cu1A 109.0(3) .
N1A C2A P3A 114.2(3) .
N1A C2A H2A 108.7 .
P3A C2A H2A 108.7 .
N1A C2A H2B 108.7 .
P3A C2A H2B 108.7 .
H2A C2A H2B 107.6 .
O31A P3A O33A 111.1(2) .
O31A P3A O32A 115.2(2) .
O33A P3A O32A 106.8(2) .
O31A P3A C2A 108.37(19) .
O33A P3A C2A 111.4(3) .
O32A P3A C2A 103.8(2) .
P3A O31A Cu1A 109.61(17) .
P3A O32A H32A 105(6) .
P3A O33A H33A 128(7) .
N1A C10A C11A 111.8(4) .
N1A C10A H10A 109.3 .
C11A C10A H10A 109.3 .
N1A C10A H10B 109.3 .
C11A C10A H10B 109.3 .
H10A C10A H10B 107.9 .
N12A C11A C16A 121.9(4) .
N12A C11A C10A 116.7(4) .
C16A C11A C10A 121.3(4) .
C11A N12A C13A 118.1(4) .
C11A N12A Cu1A 115.6(3) .
C13A N12A Cu1A 126.4(3) .
N12A C13A C14A 123.2(4) .
N12A C13A H13A 118.4 .
C14A C13A H13A 118.4 .
C13A C14A C15A 118.0(5) .
C13A C14A H14A 121.0 .
C15A C14A H14A 121.0 .
C16A C15A C14A 119.9(5) .
C16A C15A H15A 120.1 .
C14A C15A H15A 120.1 .
C15A C16A C11A 119.0(5) .
C15A C16A H16A 120.5 .
C11A C16A H16A 120.5 .
N1A C20A C21A 108.7(4) .
N1A C20A H20A 109.9 .
C21A C20A H20A 109.9 .
N1A C20A H20B 109.9 .
C21A C20A H20B 109.9 .
H20A C20A H20B 108.3 .
N22A C21A C26A 121.3(5) .
N22A C21A C20A 115.8(4) .
C26A C21A C20A 122.8(4) .
C23A N22A C21A 119.5(4) .
C23A N22A Cu1A 126.4(3) .
C21A N22A Cu1A 114.1(3) .
N22A C23A C24A 121.5(5) .
N22A C23A H23A 119.2 .
C24A C23A H23A 119.2 .
C25A C24A C23A 119.0(5) .
C25A C24A H24A 120.5 .
C23A C24A H24A 120.5 .
C26A C25A C24A 119.6(5) .
C26A C25A H25A 120.2 .
C24A C25A H25A 120.2 .
C25A C26A C21A 119.0(5) .
C25A C26A H26A 120.5 .
C21A C26A H26A 120.5 .
N12X Cu1X N22X 162.60(15) .
N12X Cu1X N1X 83.86(15) .
N22X Cu1X N1X 81.36(16) .
N12X Cu1X Cl1X 98.04(11) .
N22X Cu1X Cl1X 95.70(11) .
N1X Cu1X Cl1X 173.59(11) .
N12X Cu1X O31X 89.36(12) .
N22X Cu1X O31X 98.55(12) .
N1X Cu1X O31X 85.46(12) .
Cl1X Cu1X O31X 100.65(8) .
C20X N1X C2X 109.1(3) .
C20X N1X C10X 113.1(4) .
C2X N1X C10X 112.2(4) .
C20X N1X Cu1X 103.4(3) .
C2X N1X Cu1X 110.5(3) .
C10X N1X Cu1X 108.2(3) .
N1X C2X P3X 112.1(3) .
N1X C2X H2X 109.2 .
P3X C2X H2X 109.2 .
N1X C2X H2Y 109.2 .
P3X C2X H2Y 109.2 .
H2X C2X H2Y 107.9 .
O33X P3X O31X 116.8(2) .
O33X P3X O32X 110.0(2) .
O31X P3X O32X 112.16(18) .
O33X P3X C2X 107.9(2) .
O31X P3X C2X 105.23(19) .
O32X P3X C2X 103.6(2) .
P3X O31X Cu1X 106.90(15) .
P3X O32X H32X 120(5) .
C11X C10X N1X 112.0(4) .
C11X C10X H10X 109.2 .
N1X C10X H10X 109.2 .
C11X C10X H10Y 109.2 .
N1X C10X H10Y 109.2 .
H10X C10X H10Y 107.9 .
N12X C11X C16X 121.7(5) .
N12X C11X C10X 117.1(4) .
C16X C11X C10X 121.1(5) .
C11X N12X C13X 119.5(4) .
C11X N12X Cu1X 114.8(3) .
C13X N12X Cu1X 125.5(3) .
N12X C13X C14X 121.9(5) .
N12X C13X H13X 119.1 .
C14X C13X H13X 119.1 .
C13X C14X C15X 118.4(5) .
C13X C14X H14X 120.8 .
C15X C14X H14X 120.8 .
C16X C15X C14X 119.7(5) .
C16X C15X H15X 120.2 .
C14X C15X H15X 120.2 .
C15X C16X C11X 118.8(5) .
C15X C16X H16X 120.6 .
C11X C16X H16X 120.6 .
N1X C20X C21X 108.2(4) .
N1X C20X H20X 110.1 .
C21X C20X H20X 110.1 .
N1X C20X H20Y 110.1 .
C21X C20X H20Y 110.1 .
H20X C20X H20Y 108.4 .
N22X C21X C26X 121.5(5) .
N22X C21X C20X 114.4(4) .
C26X C21X C20X 124.1(4) .
C23X N22X C21X 119.3(4) .
C23X N22X Cu1X 127.4(3) .
C21X N22X Cu1X 113.1(3) .
N22X C23X C24X 122.4(5) .
N22X C23X H23X 118.8 .
C24X C23X H23X 118.8 .
C23X C24X C25X 118.3(6) .
C23X C24X H24X 120.9 .
C25X C24X H24X 120.9 .
C26X C25X C24X 119.5(5) .
C26X C25X H25X 120.3 .
C24X C25X H25X 120.3 .
C21X C26X C25X 118.9(5) .
C21X C26X H26X 120.5 .
C25X C26X H26X 120.5 .
H11W O1W H12W 114.3 .
O2W O2W H21W 50.8 3_765
O2W O2W H22W 71.6 3_765
H21W O2W H22W 109.0 .

loop_
_geom_bond_atom_site_label_1
_geom_bond_atom_site_label_2
_geom_bond_distance
_geom_bond_site_symmetry_2
Cu1A N12A 1.992(4) .
Cu1A N22A 1.995(4) .
Cu1A N1A 2.076(3) .
Cu1A O31A 2.217(3) .
Cu1A Cl1A 2.2650(11) .
N1A C10A 1.482(6) .
N1A C20A 1.485(6) .
N1A C2A 1.494(5) .
C2A P3A 1.817(5) .
C2A H2A 0.9900 .
C2A H2B 0.9900 .
P3A O31A 1.481(3) .
P3A O33A 1.523(4) .
P3A O32A 1.552(4) .
O32A H32A 0.87(2) .
O33A H33A 0.85(10) .
C10A C11A 1.508(6) .
C10A H10A 0.9900 .
C10A H10B 0.9900 .
C11A N12A 1.343(6) .
C11A C16A 1.385(7) .
N12A C13A 1.352(5) .
C13A C14A 1.370(7) .
C13A H13A 0.9500 .
C14A C15A 1.383(8) .
C14A H14A 0.9500 .
C15A C16A 1.376(8) .
C15A H15A 0.9500 .
C16A H16A 0.9500 .
C20A C21A 1.494(7) .
C20A H20A 0.9900 .
C20A H20B 0.9900 .
C21A N22A 1.347(6) .
C21A C26A 1.386(6) .
N22A C23A 1.340(6) .
C23A C24A 1.384(7) .
C23A H23A 0.9500 .
C24A C25A 1.378(8) .
C24A H24A 0.9500 .
C25A C26A 1.371(8) .
C25A H25A 0.9500 .
C26A H26A 0.9500 .
Cu1X N12X 1.988(4) .
Cu1X N22X 1.995(4) .
Cu1X N1X 2.052(3) .
Cu1X Cl1X 2.2449(11) .
Cu1X O31X 2.387(3) .
N1X C20X 1.487(6) .
N1X C2X 1.491(5) .
N1X C10X 1.497(6) .
C2X P3X 1.814(5) .
C2X H2X 0.9900 .
C2X H2Y 0.9900 .
P3X O33X 1.485(4) .
P3X O31X 1.513(3) .
P3X O32X 1.557(4) .
O32X H32X 0.75(6) .
C10X C11X 1.489(7) .
C10X H10X 0.9900 .
C10X H10Y 0.9900 .
C11X N12X 1.333(6) .
C11X C16X 1.394(7) .
N12X C13X 1.355(6) .
C13X C14X 1.381(7) .
C13X H13X 0.9500 .
C14X C15X 1.394(8) .
C14X H14X 0.9500 .
C15X C16X 1.381(8) .
C15X H15X 0.9500 .
C16X H16X 0.9500 .
C20X C21X 1.501(7) .
C20X H20X 0.9900 .
C20X H20Y 0.9900 .
C21X N22X 1.355(6) .
C21X C26X 1.378(7) .
N22X C23X 1.334(6) .
C23X C24X 1.382(7) .
C23X H23X 0.9500 .
C24X C25X 1.392(8) .
C24X H24X 0.9500 .
C25X C26X 1.387(8) .
C25X H25X 0.9500 .
C26X H26X 0.9500 .
O1W H11W 0.8499 .
O1W H12W 0.9435 .
O2W O2W 1.64(2) 3_765
O2W H21W 0.9636 .
O2W H22W 0.8499 .
